data_2019368
loop_
_publ_author_name
'Overgaard, Jacob'
'Hibbs, David E.'

_publ_section_title
;
 The experimental electron density in polymorphs A and B of the anti-ulcer
 drug famotidine
;
_journal_issue 5
_journal_name_full 'Acta Crystallographica Section A Foundations of Crystallography'
_journal_page_first 480
_journal_page_last 487
_journal_paper_doi 10.1107/S0108767304017891
_journal_volume 60
_journal_year 2004
_chemical_formula_moiety 'C8 H15 N7 O2 S3'
_chemical_formula_sum 'C8 H15 N7 O2 S3'
_chemical_formula_weight 337.45
_chemical_name_systematic ?
_space_group_IT_number 14
_symmetry_cell_setting monoclinic
_symmetry_space_group_name_Hall '-P 2yn'
_symmetry_space_group_name_H-M 'P 1 21/n 1'
_atom_sites_solution_hydrogens geom
_atom_sites_solution_primary direct
_atom_sites_solution_secondary difmap
_cell_angle_alpha 90.000
_cell_angle_beta 116.4160(10)
_cell_angle_gamma 90.000
_cell_formula_units_Z 4
_cell_length_a 16.980(2)
_cell_length_b 5.2850(10)
_cell_length_c 17.639(2)
_cell_measurement_reflns_used 8948
_cell_measurement_temperature 100(2)
_cell_measurement_theta_max 29.5
_cell_measurement_theta_min 2.2
_cell_volume 1417.6(4)
_diffrn_ambient_temperature 100(2)
_diffrn_measured_fraction_theta_full 0.977
_diffrn_measured_fraction_theta_max 0.977
_diffrn_measurement_device_type 'Bruker CCD area detector'
_diffrn_measurement_method '\w-scans and \p-scans'
_diffrn_radiation_monochromator graphite
_diffrn_radiation_source 'fine-focus sealed tube'
_diffrn_radiation_type MoK\a
_diffrn_radiation_wavelength 0.7107
_diffrn_reflns_av_R_equivalents 0.025
_diffrn_reflns_limit_h_max 37
_diffrn_reflns_limit_h_min -41
_diffrn_reflns_limit_k_max 12
_diffrn_reflns_limit_k_min 0
_diffrn_reflns_limit_l_max 43
_diffrn_reflns_limit_l_min 0
_diffrn_reflns_number 70467
_diffrn_reflns_theta_full 60.0
_diffrn_reflns_theta_max 60.0
_diffrn_reflns_theta_min 2.24
_diffrn_standards_number none
_exptl_absorpt_coefficient_mu 0.54
_exptl_absorpt_correction_T_max 1.0
_exptl_absorpt_correction_T_min 1.0
_exptl_absorpt_correction_type none
_exptl_crystal_colour white
_exptl_crystal_density_diffrn 1.561
_exptl_crystal_description block
_exptl_crystal_F_000 504
_exptl_crystal_size_max 0.40
_exptl_crystal_size_mid 0.30
_exptl_crystal_size_min 0.25
_refine_diff_density_max 0.361
_refine_diff_density_min -0.271
_refine_ls_extinction_coef 0
_refine_ls_extinction_expression none
_refine_ls_extinction_method SHELXL
_refine_ls_goodness_of_fit_ref 1.62
_refine_ls_hydrogen_treatment riding
_refine_ls_matrix_type full
_refine_ls_number_parameters 459
_refine_ls_number_reflns 17385
_refine_ls_number_restraints 1
_refine_ls_restrained_S_all 1.62
_refine_ls_R_factor_all 0.040
_refine_ls_R_factor_gt 0.024
_refine_ls_shift/su_max 0.000
_refine_ls_shift/su_mean 0.000
_refine_ls_structure_factor_coef F
_refine_ls_weighting_details 'calc w=1/[\s^2^(Fo^2^)]'
_refine_ls_weighting_scheme calc
_refine_ls_wR_factor_gt 0.021
_refine_ls_wR_factor_ref 0.021
_reflns_number_gt 17385
_reflns_number_total 21282
_reflns_threshold_expression >2sigma(I)
_cod_data_source_file xc5012sup1.cif
_cod_data_source_block famb
_cod_original_cell_volume 1418.0(4)
_cod_original_sg_symbol_Hall '-P 2ybc'
_cod_database_code 2019368

loop_
_symmetry_equiv_pos_site_id
_symmetry_equiv_pos_as_xyz
1 +X,+Y,+Z
2 1/2-X,1/2+Y,1/2-Z
3 -X,-Y,-Z
4 1/2+X,1/2-Y,1/2+Z

loop_
_atom_site_aniso_label
_atom_site_aniso_U_11
_atom_site_aniso_U_22
_atom_site_aniso_U_33
_atom_site_aniso_U_12
_atom_site_aniso_U_13
_atom_site_aniso_U_23
S(1) 0.01489(2) 0.01349(2) 0.01206(2) 0.00118(2) 0.00514(2) 0.00351(2)
S(11) 0.01099(2) 0.01157(2) 0.01386(2) 0.00004(2) 0.00460(2) 0.00019(2)
S(17) 0.00776(2) 0.01011(2) 0.00880(2) -0.000330(10) 0.003380(10) 0.000640(10)
O(19) 0.00820(7) 0.01947(12) 0.01366(10) -0.00016(8) 0.00199(7) 0.00574(9)
O(20) 0.01492(9) 0.01591(10) 0.01202(10) 0.00055(8) 0.00749(8) -0.00216(8)
N(3) 0.00894(6) 0.01374(7) 0.01269(7) -0.00110(6) 0.00382(5) 0.00281(6)
N(6) 0.00833(6) 0.01985(9) 0.01396(8) -0.00051(6) 0.00296(6) 0.00628(7)
N(8) 0.01184(7) 0.01539(9) 0.01215(8) 0.00024(7) 0.00442(6) 0.00409(6)
N(9) 0.01190(9) 0.0409(2) 0.02998(18) -0.00494(12) 0.00586(10) 0.01889(17)
N(15) 0.00933(6) 0.01675(9) 0.01144(8) -0.00046(6) 0.00328(6) 0.00259(6)
N(16) 0.00806(6) 0.01426(7) 0.01238(7) -0.00085(5) 0.00366(5) 0.00291(6)
N(18) 0.01778(9) 0.01034(8) 0.01252(8) -0.00131(7) 0.00554(7) -0.00085(6)
C(2) 0.00926(7) 0.01337(8) 0.01078(7) -0.00047(6) 0.00356(6) 0.00227(6)
C(4) 0.01094(7) 0.01374(8) 0.01179(8) -0.00275(6) 0.00540(6) -0.00045(6)
C(5) 0.01650(9) 0.01368(9) 0.01388(9) -0.00308(8) 0.00741(8) 0.00132(7)
C(7) 0.00941(7) 0.01923(10) 0.01323(9) -0.00182(7) 0.00369(6) 0.00500(8)
C(10) 0.01098(8) 0.01891(11) 0.01500(10) -0.00291(8) 0.00691(7) -0.00223(8)
C(12) 0.01116(7) 0.01236(8) 0.01350(9) 0.00025(6) 0.00630(7) 0.00163(6)
C(13) 0.01057(7) 0.01417(9) 0.01337(9) -0.00325(7) 0.00534(7) -0.00073(7)
C(14) 0.00826(6) 0.01206(7) 0.01037(7) -0.00095(6) 0.00383(6) 0.00023(6)

loop_
_atom_site_label
_atom_site_fract_x
_atom_site_fract_y
_atom_site_fract_z
_atom_site_U_iso_or_equiv
_atom_site_occupancy
S(1) 0.867925(5) 0.033416(14) 0.724949(5) 0.015 1.0000
S(11) 0.574210(4) 0.230221(13) 0.465606(5) 0.013 1.0000
S(17) 0.811208(4) 0.136561(12) 0.376405(4) 0.010 1.0000
O(19) 0.88904(2) 0.05994(8) 0.45002(2) 0.015 1.0000
O(20) 0.80780(2) 0.07776(7) 0.29470(2) 0.015 1.0000
N(3) 0.76934(2) 0.35216(5) 0.61233(2) 0.013 1.0000
N(6) 0.92556(2) 0.40819(6) 0.66020(2) 0.015 1.0000
N(8) 0.83836(2) 0.68654(6) 0.54881(2) 0.014 1.0000
N(9) 0.98867(2) 0.71086(12) 0.61104(3) 0.030 1.0000
N(15) 0.61229(2) 0.17846(6) 0.26752(2) 0.014 1.0000
N(16) 0.73205(2) 0.00285(5) 0.38788(2) 0.013 1.0000
N(18) 0.80726(2) 0.44097(5) 0.37908(2) 0.015 1.0000
C(2) 0.85278(2) 0.29462(5) 0.65851(2) 0.012 1.0000
C(4) 0.71446(2) 0.18750(5) 0.62646(2) 0.013 1.0000
C(5) 0.75520(2) 0.00140(6) 0.68423(2) 0.016 1.0000
C(7) 0.91587(2) 0.59775(6) 0.60691(2) 0.015 1.0000
C(10) 0.61732(2) 0.22663(7) 0.58035(2) 0.016 1.0000
C(12) 0.60209(2) -0.08930(5) 0.44891(2) 0.013 1.0000
C(13) 0.58560(2) -0.12241(6) 0.35702(2) 0.014 1.0000
C(14) 0.64808(2) 0.03272(5) 0.33575(2) 0.011 1.0000
H(8A) 0.78345 0.62922 0.55243 0.026 1.0000
H(8B) 0.84168 0.85058 0.52111 0.030 1.0000
H(9A) 0.98819 0.84405 0.56985 0.043 1.0000
H(9B) 1.04610 0.61706 0.64125 0.054 1.0000
H(15A) 0.54640 0.17297 0.23277 0.028 1.0000
H(15B) 0.64932 0.27206 0.24509 0.027 1.0000
H(18A) 0.76241 0.50583 0.32246 0.033 1.0000
H(18B) 0.80700 0.50975 0.43233 0.033 1.0000
H(5) 0.72190 -0.14469 0.70206 0.022 1.0000
H(10A) 0.60094 0.40650 0.60072 0.023 1.0000
H(10B) 0.58453 0.07559 0.59804 0.023 1.0000
H(12A) 0.67139 -0.12669 0.49120 0.017 1.0000
H(12B) 0.56208 -0.22504 0.46355 0.016 1.0000
H(13A) 0.59287 -0.32262 0.34545 0.021 1.0000
H(13B) 0.51789 -0.06654 0.31513 0.021 1.0000

loop_
_atom_type_symbol
_atom_type_description
_atom_type_scat_dispersion_real
_atom_type_scat_dispersion_imag
_atom_type_scat_source
S S 0.1250 0.1230 'International Tables Vol C Tables 4.2.6.8 and 6.1.1.4'
O O 0.0110 0.0060 'International Tables Vol C Tables 4.2.6.8 and 6.1.1.4'
N N 0.0060 0.0030 'International Tables Vol C Tables 4.2.6.8 and 6.1.1.4'
C C 0.0030 0.0020 'International Tables Vol C Tables 4.2.6.8 and 6.1.1.4'
H H 0.0000 0.0000 'International Tables Vol C Tables 4.2.6.8 and 6.1.1.4'

loop_
_geom_angle_atom_site_label_1
_geom_angle_atom_site_label_2
_geom_angle_atom_site_label_3
_geom_angle_site_symmetry_1
_geom_angle_site_symmetry_2
_geom_angle_site_symmetry_3
_geom_angle
_geom_angle_publ_flag
C(2) S(1) C(5) 1_555 1_555 1_555 89.616(14) yes
C(10) S(11) C(12) 1_555 1_555 1_555 99.556(15) yes
O(19) S(17) O(20) 1_555 1_555 1_555 116.82(2) yes
O(19) S(17) N(16) 1_555 1_555 1_555 104.250(16) yes
O(19) S(17) N(18) 1_555 1_555 1_555 106.74(2) yes
O(20) S(17) N(16) 1_555 1_555 1_555 111.389(18) yes
O(20) S(17) N(18) 1_555 1_555 1_555 105.021(19) yes
N(16) S(17) N(18) 1_555 1_555 1_555 112.752(17) yes
C(2) N(3) C(4) 1_555 1_555 1_555 111.75(3) yes
C(2) N(6) C(7) 1_555 1_555 1_555 119.31(3) yes
S(17) N(16) C(14) 1_555 1_555 1_555 124.38(2) yes
S(1) C(2) N(3) 1_555 1_555 1_555 113.10(2) yes
S(1) C(2) N(6) 1_555 1_555 1_555 118.04(2) yes
N(3) C(2) N(6) 1_555 1_555 1_555 128.85(3) yes
N(3) C(4) C(5) 1_555 1_555 1_555 115.62(3) yes
N(3) C(4) C(10) 1_555 1_555 1_555 119.11(3) yes
C(5) C(4) C(10) 1_555 1_555 1_555 125.26(3) yes
S(1) C(5) C(4) 1_555 1_555 1_555 109.88(2) yes
N(6) C(7) N(8) 1_555 1_555 1_555 124.93(3) yes
N(6) C(7) N(9) 1_555 1_555 1_555 118.26(3) yes
N(8) C(7) N(9) 1_555 1_555 1_555 116.81(3) yes
S(11) C(10) C(4) 1_555 1_555 1_555 114.027(19) yes
S(11) C(12) C(13) 1_555 1_555 1_555 109.96(2) yes
C(12) C(13) C(14) 1_555 1_555 1_555 112.53(2) yes
N(15) C(14) N(16) 1_555 1_555 1_555 128.26(3) yes
N(15) C(14) C(13) 1_555 1_555 1_555 116.77(3) yes
N(16) C(14) C(13) 1_555 1_555 1_555 114.97(2) yes
C(7) N(8) H(8A) 1_555 1_555 1_555 117.80 no
C(7) N(8) H(8B) 1_555 1_555 1_555 115.03 no
H(8A) N(8) H(8B) 1_555 1_555 1_555 122.74 no
C(7) N(9) H(9A) 1_555 1_555 1_555 123.91 no
C(7) N(9) H(9B) 1_555 1_555 1_555 117.32 no
H(9A) N(9) H(9B) 1_555 1_555 1_555 114.80 no
C(14) N(15) H(15A) 1_555 1_555 1_555 118.11 no
C(14) N(15) H(15B) 1_555 1_555 1_555 121.76 no
H(15A) N(15) H(15B) 1_555 1_555 1_555 119.46 no
S(17) N(18) H(18A) 1_555 1_555 1_555 109.45 no
S(17) N(18) H(18B) 1_555 1_555 1_555 113.85 no
H(18A) N(18) H(18B) 1_555 1_555 1_555 119.03 no
S(1) C(5) H(5) 1_555 1_555 1_555 125.04 no
C(4) C(5) H(5) 1_555 1_555 1_555 125.08 no
S(11) C(10) H(10A) 1_555 1_555 1_555 108.70 no
S(11) C(10) H(10B) 1_555 1_555 1_555 108.69 no
C(4) C(10) H(10A) 1_555 1_555 1_555 108.76 no
C(4) C(10) H(10B) 1_555 1_555 1_555 108.79 no
H(10A) C(10) H(10B) 1_555 1_555 1_555 107.68 no
S(11) C(12) H(12A) 1_555 1_555 1_555 109.67 no
S(11) C(12) H(12B) 1_555 1_555 1_555 109.73 no
C(13) C(12) H(12A) 1_555 1_555 1_555 109.66 no
C(13) C(12) H(12B) 1_555 1_555 1_555 109.59 no
H(12A) C(12) H(12B) 1_555 1_555 1_555 108.21 no
C(12) C(13) H(13A) 1_555 1_555 1_555 109.02 no
C(12) C(13) H(13B) 1_555 1_555 1_555 109.09 no
C(14) C(13) H(13A) 1_555 1_555 1_555 109.11 no
C(14) C(13) H(13B) 1_555 1_555 1_555 109.14 no
H(13A) C(13) H(13B) 1_555 1_555 1_555 107.85 no

loop_
_geom_bond_atom_site_label_1
_geom_bond_atom_site_label_2
_geom_bond_site_symmetry_1
_geom_bond_site_symmetry_2
_geom_bond_distance
_geom_bond_publ_flag
S(1) C(2) 1_555 1_555 1.7542(3) yes
S(1) C(5) 1_555 1_555 1.7278(4) yes
S(11) C(10) 1_555 1_555 1.8205(3) yes
S(11) C(12) 1_555 1_555 1.8129(3) yes
S(17) O(19) 1_555 1_555 1.4387(3) yes
S(17) O(20) 1_555 1_555 1.4501(3) yes
S(17) N(16) 1_555 1_555 1.6090(3) yes
S(17) N(18) 1_555 1_555 1.6118(3) yes
N(3) C(2) 1_555 1_555 1.3177(4) yes
N(3) C(4) 1_555 1_555 1.3764(4) yes
N(6) C(2) 1_555 1_555 1.3622(4) yes
N(6) C(7) 1_555 1_555 1.3329(4) yes
N(8) C(7) 1_555 1_555 1.3425(4) yes
N(9) C(7) 1_555 1_555 1.3457(4) yes
N(15) C(14) 1_555 1_555 1.3267(4) yes
N(16) C(14) 1_555 1_555 1.3179(4) yes
C(4) C(5) 1_555 1_555 1.3627(4) yes
C(4) C(10) 1_555 1_555 1.4938(4) yes
C(12) C(13) 1_555 1_555 1.5272(4) yes
C(13) C(14) 1_555 1_555 1.5142(4) yes
N(8) H(8A) 1_555 1_555 1.0090 no
N(8) H(8B) 1_555 1_555 1.0090 no
N(9) H(9A) 1_555 1_555 1.0090 no
N(9) H(9B) 1_555 1_555 1.0090 no
N(15) H(15A) 1_555 1_555 1.0090 no
N(15) H(15B) 1_555 1_555 1.0090 no
N(18) H(18A) 1_555 1_555 1.0090 no
N(18) H(18B) 1_555 1_555 1.0090 no
C(5) H(5) 1_555 1_555 1.0830 no
C(10) H(10A) 1_555 1_555 1.0950 no
C(10) H(10B) 1_555 1_555 1.0950 no
C(12) H(12A) 1_555 1_555 1.0950 no
C(12) H(12B) 1_555 1_555 1.0950 no
C(13) H(13A) 1_555 1_555 1.0950 no
C(13) H(13B) 1_555 1_555 1.0950 no
